data_7031603
loop_
_publ_author_name
'Shi, Zhi-Qiang'
'Guo, Zi-Jian'
'Zheng, He-Gen'

_publ_section_title
;
 Syntheses, crystal structures, and optical properties of five metal
 complexes constructed from a V-shaped thiophene-containing ligand and
 different dicarboxylate ligands.
;
_journal_issue 35
_journal_name_full 'Dalton transactions (Cambridge, England : 2003)'
_journal_page_first 13250
_journal_page_last 13258
_journal_paper_doi 10.1039/c4dt01400f
_journal_volume 43
_journal_year 2014
_chemical_formula_moiety 'C52 H28 Co2 F12 N4 O8 S'
_chemical_formula_sum 'C52 H28 Co2 F12 N4 O8 S'
_chemical_formula_weight 1214.70
_chemical_name_systematic
; 
 ? 
;
_space_group_IT_number 13
_symmetry_cell_setting monoclinic
_symmetry_space_group_name_Hall '-P 2yc'
_symmetry_space_group_name_H-M 'P 1 2/c 1'
_atom_sites_solution_hydrogens geom
_atom_sites_solution_primary direct
_atom_sites_solution_secondary difmap
_audit_creation_method SHELXL-97
_cell_angle_alpha 90.00
_cell_angle_beta 116.683(3)
_cell_angle_gamma 90.00
_cell_formula_units_Z 2
_cell_length_a 16.3754(8)
_cell_length_b 7.4218(4)
_cell_length_c 23.9485(10)
_cell_measurement_reflns_used 6719
_cell_measurement_temperature 296(2)
_cell_measurement_theta_max 27.74
_cell_measurement_theta_min 2.57
_cell_volume 2600.6(2)
_computing_cell_refinement 'Bruker SAINT'
_computing_data_collection 'Bruker APEX2'
_computing_data_reduction 'Bruker SAINT'
_computing_molecular_graphics 'Bruker SHELXTL'
_computing_publication_material 'Bruker SHELXTL'
_computing_structure_refinement 'SHELXL-97 (Sheldrick, 1997)'
_computing_structure_solution 'SHELXS-97 (Sheldrick, 1990)'
_diffrn_ambient_temperature 296(2)
_diffrn_measured_fraction_theta_full 0.997
_diffrn_measured_fraction_theta_max 0.997
_diffrn_measurement_device_type 'Bruker APEX-II CCD'
_diffrn_measurement_method '\f and \w scans'
_diffrn_radiation_monochromator graphite
_diffrn_radiation_source 'fine-focus sealed tube'
_diffrn_radiation_type MoK\a
_diffrn_radiation_wavelength 0.71073
_diffrn_reflns_av_R_equivalents 0.0575
_diffrn_reflns_av_sigmaI/netI 0.0548
_diffrn_reflns_limit_h_max 19
_diffrn_reflns_limit_h_min -16
_diffrn_reflns_limit_k_max 8
_diffrn_reflns_limit_k_min -8
_diffrn_reflns_limit_l_max 26
_diffrn_reflns_limit_l_min -28
_diffrn_reflns_number 18953
_diffrn_reflns_theta_full 25.05
_diffrn_reflns_theta_max 25.05
_diffrn_reflns_theta_min 1.39
_diffrn_standards_number 0
_exptl_absorpt_coefficient_mu 0.779
_exptl_absorpt_correction_T_max 0.8922
_exptl_absorpt_correction_T_min 0.8115
_exptl_absorpt_correction_type multi-scan
_exptl_absorpt_process_details sadabs
_exptl_crystal_colour dark-green
_exptl_crystal_density_diffrn 1.551
_exptl_crystal_density_method 'not measured'
_exptl_crystal_description block
_exptl_crystal_F_000 1220
_exptl_crystal_size_max 0.28
_exptl_crystal_size_mid 0.23
_exptl_crystal_size_min 0.15
_refine_diff_density_max 0.344
_refine_diff_density_min -0.363
_refine_diff_density_rms 0.057
_refine_ls_extinction_method none
_refine_ls_goodness_of_fit_ref 1.003
_refine_ls_hydrogen_treatment constr
_refine_ls_matrix_type full
_refine_ls_number_parameters 357
_refine_ls_number_reflns 4599
_refine_ls_number_restraints 0
_refine_ls_restrained_S_all 1.003
_refine_ls_R_factor_all 0.0357
_refine_ls_R_factor_gt 0.0319
_refine_ls_shift/su_max 0.002
_refine_ls_shift/su_mean 0.000
_refine_ls_structure_factor_coef Fsqd
_refine_ls_weighting_details 'calc w=1/[\s^2^(Fo^2^)+(0.0660P)^2^+0.0300P] where P=(Fo^2^+2Fc^2^)/3'
_refine_ls_weighting_scheme calc
_refine_ls_wR_factor_gt 0.0991
_refine_ls_wR_factor_ref 0.1026
_reflns_number_gt 4093
_reflns_number_total 4599
_reflns_threshold_expression >2sigma(I)
_cod_data_source_file c4dt01400f2.cif
_cod_data_source_block 5
_cod_depositor_comments
;
The following automatic conversions were performed:

'_symmetry_cell_setting' value 'Monoclinic' changed to 'monoclinic'
according to
/usr/data/users/saulius/crontab/automatic-downloads/rss-feeds/RSC/lib/dictionaries/cif_core.dic
dictionary named 'cif_core.dic' version 2.4.2 from 2011-04-26.

Automatic conversion script
Id: cif_fix_values 2281 2013-09-26 08:29:07Z andrius 

 Adding full bibliography for 7031601--7031605.cif.
;
_cod_original_sg_symbol_H-M 'P 2/c'
_cod_database_code 7031603

loop_
_symmetry_equiv_pos_as_xyz
'x, y, z'
'-x, y, -z+1/2'
'-x, -y, -z'
'x, -y, z-1/2'

loop_
_atom_site_label
_atom_site_type_symbol
_atom_site_fract_x
_atom_site_fract_y
_atom_site_fract_z
_atom_site_U_iso_or_equiv
_atom_site_adp_type
_atom_site_occupancy
_atom_site_symmetry_multiplicity
_atom_site_calc_flag
_atom_site_refinement_flags
Co1 Co 0.558471(15) 0.65636(3) 0.515713(11) 0.02243(11) Uani 1 1 d .
S1 S 1.0000 1.60350(10) 0.7500 0.0490(2) Uani 1 2 d S
F1 F 0.91144(10) -0.0086(2) 0.80856(8) 0.0641(4) Uani 1 1 d .
F2 F 0.82644(10) -0.2248(2) 0.80893(7) 0.0579(4) Uani 1 1 d .
F3 F 0.94364(10) -0.1506(2) 0.89336(8) 0.0647(5) Uani 1 1 d .
F4 F 0.94287(9) 0.2501(2) 0.89445(7) 0.0647(5) Uani 1 1 d .
F5 F 0.83019(11) 0.31955(19) 0.91308(7) 0.0547(4) Uani 1 1 d .
F6 F 0.91880(10) 0.1037(2) 0.96260(6) 0.0638(4) Uani 1 1 d .
O1 O 0.61304(9) 0.51773(18) 0.59907(6) 0.0346(3) Uani 1 1 d .
O2 O 0.52326(10) 0.2745(2) 0.57357(6) 0.0368(3) Uani 1 1 d .
O3 O 0.60915(10) -0.4440(2) 0.98070(7) 0.0412(4) Uani 1 1 d .
O4 O 0.51709(10) -0.2044(2) 0.95164(7) 0.0408(4) Uani 1 1 d .
N1 N 0.67357(10) 0.8104(2) 0.53961(7) 0.0261(4) Uani 1 1 d .
N2 N 0.78200(10) 1.0069(2) 0.58977(7) 0.0293(4) Uani 1 1 d .
C1 C 0.58916(13) 0.3679(3) 0.61130(9) 0.0280(4) Uani 1 1 d .
C2 C 0.64486(13) 0.2922(3) 0.67534(9) 0.0295(4) Uani 1 1 d .
C3 C 0.62767(14) 0.1211(3) 0.69040(10) 0.0338(5) Uani 1 1 d .
H3 H 0.5797 0.0539 0.6610 0.041 Uiso 1 1 calc R
C4 C 0.68097(14) 0.0493(3) 0.74869(9) 0.0348(5) Uani 1 1 d .
H4 H 0.6679 -0.0655 0.7580 0.042 Uiso 1 1 calc R
C5 C 0.75350(14) 0.1442(3) 0.79362(9) 0.0301(5) Uani 1 1 d .
C6 C 0.77075(15) 0.3171(3) 0.77840(10) 0.0390(5) Uani 1 1 d .
H6 H 0.8189 0.3844 0.8076 0.047 Uiso 1 1 calc R
C7 C 0.71636(15) 0.3881(3) 0.72008(10) 0.0377(5) Uani 1 1 d .
H7 H 0.7283 0.5038 0.7107 0.045 Uiso 1 1 calc R
C8 C 0.81397(13) 0.0500(3) 0.85602(9) 0.0324(5) Uani 1 1 d .
C9 C 0.87384(15) -0.0851(4) 0.84179(11) 0.0449(6) Uani 1 1 d .
C10 C 0.87694(15) 0.1802(3) 0.90643(11) 0.0446(6) Uani 1 1 d .
C11 C 0.75517(13) -0.0446(3) 0.88301(9) 0.0314(5) Uani 1 1 d .
C12 C 0.77734(16) -0.2114(3) 0.91208(13) 0.0483(6) Uani 1 1 d .
H12 H 0.8294 -0.2713 0.9157 0.058 Uiso 1 1 calc R
C13 C 0.72291(17) -0.2889(3) 0.93564(13) 0.0492(6) Uani 1 1 d .
H13 H 0.7380 -0.4020 0.9542 0.059 Uiso 1 1 calc R
C14 C 0.64635(13) -0.2019(3) 0.93229(9) 0.0316(4) Uani 1 1 d .
C15 C 0.62612(13) -0.0328(3) 0.90540(9) 0.0306(4) Uani 1 1 d .
H15 H 0.5762 0.0302 0.9040 0.037 Uiso 1 1 calc R
C16 C 0.67961(14) 0.0433(3) 0.88053(10) 0.0325(5) Uani 1 1 d .
H16 H 0.6642 0.1561 0.8618 0.039 Uiso 1 1 calc R
C17 C 0.58608(14) -0.2899(3) 0.95652(9) 0.0324(5) Uani 1 1 d .
C18 C 0.74506(13) 0.7792(3) 0.52621(10) 0.0334(5) Uani 1 1 d .
H18 H 0.7469 0.6888 0.4999 0.040 Uiso 1 1 calc R
C19 C 0.81241(14) 0.8987(3) 0.55662(10) 0.0370(5) Uani 1 1 d .
H19 H 0.8683 0.9062 0.5554 0.044 Uiso 1 1 calc R
C20 C 0.69774(13) 0.9491(3) 0.57695(9) 0.0323(5) Uani 1 1 d .
H20 H 0.6610 1.0018 0.5928 0.039 Uiso 1 1 calc R
C21 C 0.83188(13) 1.1550(3) 0.62921(10) 0.0294(4) Uani 1 1 d .
C22 C 0.80209(15) 1.3290(3) 0.60979(10) 0.0389(5) Uani 1 1 d .
H22 H 0.7496 1.3482 0.5726 0.047 Uiso 1 1 calc R
C23 C 0.84966(15) 1.4724(3) 0.64523(10) 0.0420(5) Uani 1 1 d .
H23 H 0.8296 1.5897 0.6330 0.050 Uiso 1 1 calc R
C24 C 0.92865(14) 1.4391(3) 0.69991(9) 0.0335(5) Uani 1 1 d .
C25 C 0.95851(12) 1.2645(3) 0.72048(9) 0.0266(4) Uani 1 1 d .
C26 C 0.90852(12) 1.1200(3) 0.68413(9) 0.0269(4) Uani 1 1 d .
H26 H 0.9266 1.0020 0.6968 0.032 Uiso 1 1 calc R

loop_
_atom_site_aniso_label
_atom_site_aniso_U_11
_atom_site_aniso_U_22
_atom_site_aniso_U_33
_atom_site_aniso_U_23
_atom_site_aniso_U_13
_atom_site_aniso_U_12
Co1 0.02080(16) 0.02462(17) 0.01932(17) 0.00033(9) 0.00676(12) -0.00086(9)
S1 0.0484(5) 0.0225(4) 0.0463(5) 0.000 -0.0053(4) 0.000
F1 0.0601(9) 0.0844(11) 0.0723(10) 0.0281(9) 0.0516(8) 0.0117(8)
F2 0.0606(9) 0.0552(9) 0.0670(10) 0.0054(8) 0.0369(8) 0.0110(8)
F3 0.0398(8) 0.0929(12) 0.0634(10) 0.0377(8) 0.0249(8) 0.0264(7)
F4 0.0394(7) 0.0964(12) 0.0480(9) 0.0119(8) 0.0105(7) -0.0270(8)
F5 0.0612(9) 0.0577(9) 0.0362(8) -0.0036(6) 0.0138(7) -0.0111(7)
F6 0.0524(8) 0.0889(11) 0.0282(7) 0.0217(8) -0.0013(6) -0.0081(8)
O1 0.0374(8) 0.0364(8) 0.0249(7) 0.0089(6) 0.0094(6) 0.0013(6)
O2 0.0381(8) 0.0380(8) 0.0234(7) 0.0057(6) 0.0042(6) -0.0011(7)
O3 0.0365(8) 0.0489(9) 0.0345(8) 0.0134(7) 0.0128(7) -0.0114(7)
O4 0.0382(8) 0.0488(9) 0.0425(9) -0.0014(7) 0.0243(7) -0.0093(7)
N1 0.0245(8) 0.0282(8) 0.0234(8) -0.0003(7) 0.0087(7) -0.0026(6)
N2 0.0254(8) 0.0351(9) 0.0241(8) -0.0035(7) 0.0083(7) -0.0057(7)
C1 0.0318(10) 0.0312(10) 0.0207(10) 0.0028(8) 0.0114(8) 0.0050(8)
C2 0.0314(10) 0.0341(10) 0.0218(10) 0.0035(8) 0.0108(8) 0.0004(8)
C3 0.0322(10) 0.0362(11) 0.0262(11) 0.0018(9) 0.0072(9) -0.0054(9)
C4 0.0363(11) 0.0348(11) 0.0294(11) 0.0093(9) 0.0112(9) -0.0045(9)
C5 0.0299(10) 0.0374(11) 0.0219(10) 0.0076(8) 0.0107(8) -0.0017(8)
C6 0.0383(12) 0.0432(12) 0.0256(11) 0.0080(9) 0.0056(9) -0.0130(10)
C7 0.0437(12) 0.0364(11) 0.0263(11) 0.0079(9) 0.0098(9) -0.0087(10)
C8 0.0274(10) 0.0425(12) 0.0258(10) 0.0132(9) 0.0105(8) 0.0021(9)
C9 0.0355(11) 0.0617(15) 0.0450(14) 0.0231(13) 0.0246(11) 0.0094(11)
C10 0.0354(12) 0.0645(16) 0.0264(12) 0.0161(11) 0.0072(10) -0.0074(11)
C11 0.0275(10) 0.0399(12) 0.0263(10) 0.0112(9) 0.0116(8) -0.0011(9)
C12 0.0432(13) 0.0534(14) 0.0610(16) 0.0324(13) 0.0346(12) 0.0214(11)
C13 0.0503(14) 0.0457(13) 0.0625(17) 0.0310(12) 0.0350(13) 0.0161(11)
C14 0.0294(10) 0.0389(11) 0.0265(10) 0.0069(9) 0.0123(9) -0.0014(9)
C15 0.0260(9) 0.0378(11) 0.0296(11) 0.0034(9) 0.0139(8) 0.0013(8)
C16 0.0343(10) 0.0302(10) 0.0310(11) 0.0079(9) 0.0130(9) 0.0008(8)
C17 0.0308(11) 0.0436(12) 0.0205(10) -0.0016(9) 0.0093(8) -0.0110(10)
C18 0.0335(11) 0.0337(11) 0.0361(12) -0.0062(9) 0.0182(9) -0.0029(9)
C19 0.0282(10) 0.0424(12) 0.0422(13) -0.0053(10) 0.0173(9) -0.0009(9)
C20 0.0269(10) 0.0395(12) 0.0316(11) -0.0114(9) 0.0141(9) -0.0078(9)
C21 0.0264(10) 0.0332(11) 0.0265(11) -0.0043(8) 0.0099(8) -0.0066(8)
C22 0.0319(11) 0.0407(13) 0.0280(11) 0.0066(9) -0.0008(9) 0.0015(9)
C23 0.0403(12) 0.0311(11) 0.0367(12) 0.0063(9) 0.0014(10) 0.0058(9)
C24 0.0347(11) 0.0261(10) 0.0298(11) -0.0007(8) 0.0058(9) -0.0009(8)
C25 0.0250(9) 0.0287(10) 0.0239(10) 0.0023(8) 0.0092(8) 0.0014(8)
C26 0.0260(9) 0.0254(9) 0.0268(10) 0.0009(8) 0.0096(8) -0.0004(8)

loop_
_atom_type_symbol
_atom_type_description
_atom_type_scat_dispersion_real
_atom_type_scat_dispersion_imag
_atom_type_scat_source
C C 0.0033 0.0016 'International Tables Vol C Tables 4.2.6.8 and 6.1.1.4'
H H 0.0000 0.0000 'International Tables Vol C Tables 4.2.6.8 and 6.1.1.4'
Co Co 0.3494 0.9721 'International Tables Vol C Tables 4.2.6.8 and 6.1.1.4'
F F 0.0171 0.0103 'International Tables Vol C Tables 4.2.6.8 and 6.1.1.4'
N N 0.0061 0.0033 'International Tables Vol C Tables 4.2.6.8 and 6.1.1.4'
O O 0.0106 0.0060 'International Tables Vol C Tables 4.2.6.8 and 6.1.1.4'
S S 0.1246 0.1234 'International Tables Vol C Tables 4.2.6.8 and 6.1.1.4'

loop_
_geom_angle_atom_site_label_1
_geom_angle_atom_site_label_2
_geom_angle_atom_site_label_3
_geom_angle
_geom_angle_site_symmetry_1
_geom_angle_site_symmetry_3
O2 Co1 O4 92.86(6) 3_666 2_666
O2 Co1 N1 104.07(6) 3_666 .
O4 Co1 N1 104.62(7) 2_666 .
O2 Co1 O1 161.57(6) 3_666 .
O4 Co1 O1 87.42(6) 2_666 .
N1 Co1 O1 93.65(6) . .
O2 Co1 O3 87.78(6) 3_666 4
O4 Co1 O3 161.72(7) 2_666 4
N1 Co1 O3 92.91(6) . 4
O1 Co1 O3 86.30(6) . 4
O2 Co1 Co1 83.18(4) 3_666 3_666
O4 Co1 Co1 93.58(5) 2_666 3_666
N1 Co1 Co1 159.87(5) . 3_666
O1 Co1 Co1 78.42(4) . 3_666
O3 Co1 Co1 68.34(4) 4 3_666
C24 S1 C24 91.07(14) . 2_756
C1 O1 Co1 128.56(13) . .
C1 O2 Co1 124.64(13) . 3_666
C17 O3 Co1 139.97(13) . 4_556
C17 O4 Co1 112.79(14) . 2_646
C20 N1 C18 105.48(16) . .
C20 N1 Co1 126.07(13) . .
C18 N1 Co1 128.06(13) . .
C20 N2 C19 106.47(16) . .
C20 N2 C21 128.02(17) . .
C19 N2 C21 125.50(16) . .
O1 C1 O2 125.18(18) . .
O1 C1 C2 117.42(18) . .
O2 C1 C2 117.38(17) . .
C7 C2 C3 118.22(19) . .
C7 C2 C1 121.09(18) . .
C3 C2 C1 120.65(18) . .
C4 C3 C2 120.58(19) . .
C4 C3 H3 119.7 . .
C2 C3 H3 119.7 . .
C3 C4 C5 121.48(19) . .
C3 C4 H4 119.3 . .
C5 C4 H4 119.3 . .
C4 C5 C6 117.91(18) . .
C4 C5 C8 118.42(17) . .
C6 C5 C8 123.57(18) . .
C7 C6 C5 120.0(2) . .
C7 C6 H6 120.0 . .
C5 C6 H6 120.0 . .
C2 C7 C6 121.8(2) . .
C2 C7 H7 119.1 . .
C6 C7 H7 119.1 . .
C10 C8 C5 113.00(17) . .
C10 C8 C9 108.35(18) . .
C5 C8 C9 106.03(17) . .
C10 C8 C11 106.40(17) . .
C5 C8 C11 111.19(15) . .
C9 C8 C11 111.94(17) . .
F2 C9 F1 106.5(2) . .
F2 C9 F3 107.1(2) . .
F1 C9 F3 105.85(18) . .
F2 C9 C8 112.29(18) . .
F1 C9 C8 111.4(2) . .
F3 C9 C8 113.3(2) . .
F6 C10 F5 105.8(2) . .
F6 C10 F4 106.42(18) . .
F5 C10 F4 106.5(2) . .
F6 C10 C8 112.78(19) . .
F5 C10 C8 111.32(18) . .
F4 C10 C8 113.5(2) . .
C16 C11 C12 118.19(18) . .
C16 C11 C8 118.88(17) . .
C12 C11 C8 122.87(18) . .
C13 C12 C11 120.5(2) . .
C13 C12 H12 119.8 . .
C11 C12 H12 119.8 . .
C12 C13 C14 121.3(2) . .
C12 C13 H13 119.4 . .
C14 C13 H13 119.4 . .
C13 C14 C15 118.26(19) . .
C13 C14 C17 120.80(19) . .
C15 C14 C17 120.94(18) . .
C14 C15 C16 120.43(18) . .
C14 C15 H15 119.8 . .
C16 C15 H15 119.8 . .
C11 C16 C15 121.30(19) . .
C11 C16 H16 119.4 . .
C15 C16 H16 119.4 . .
O4 C17 O3 124.98(18) . .
O4 C17 C14 117.69(19) . .
O3 C17 C14 117.33(18) . .
C19 C18 N1 110.00(18) . .
C19 C18 H18 125.0 . .
N1 C18 H18 125.0 . .
C18 C19 N2 106.08(17) . .
C18 C19 H19 127.0 . .
N2 C19 H19 127.0 . .
N1 C20 N2 111.94(18) . .
N1 C20 H20 124.0 . .
N2 C20 H20 124.0 . .
C26 C21 C22 122.02(19) . .
C26 C21 N2 119.23(17) . .
C22 C21 N2 118.73(18) . .
C23 C22 C21 120.08(19) . .
C23 C22 H22 120.0 . .
C21 C22 H22 120.0 . .
C22 C23 C24 118.50(19) . .
C22 C23 H23 120.7 . .
C24 C23 H23 120.7 . .
C23 C24 C25 121.93(19) . .
C23 C24 S1 125.28(16) . .
C25 C24 S1 112.78(15) . .
C26 C25 C24 118.73(17) . .
C26 C25 C25 129.60(11) . 2_756
C24 C25 C25 111.67(11) . 2_756
C21 C26 C25 118.70(18) . .
C21 C26 H26 120.7 . .
C25 C26 H26 120.7 . .

loop_
_geom_bond_atom_site_label_1
_geom_bond_atom_site_label_2
_geom_bond_distance
_geom_bond_site_symmetry_2
Co1 O2 2.0140(14) 3_666
Co1 O4 2.0196(14) 2_666
Co1 N1 2.0539(15) .
Co1 O1 2.0592(13) .
Co1 O3 2.1216(14) 4
Co1 Co1 2.8855(5) 3_666
S1 C24 1.742(2) .
S1 C24 1.742(2) 2_756
F1 C9 1.332(2) .
F2 C9 1.322(3) .
F3 C9 1.342(3) .
F4 C10 1.340(3) .
F5 C10 1.338(3) .
F6 C10 1.332(3) .
O1 C1 1.256(2) .
O2 C1 1.259(2) .
O2 Co1 2.0140(14) 3_666
O3 C17 1.260(3) .
O3 Co1 2.1215(14) 4_556
O4 C17 1.255(3) .
O4 Co1 2.0196(14) 2_646
N1 C20 1.303(2) .
N1 C18 1.365(2) .
N2 C20 1.342(2) .
N2 C19 1.371(3) .
N2 C21 1.440(2) .
C1 C2 1.498(3) .
C2 C7 1.378(3) .
C2 C3 1.383(3) .
C3 C4 1.379(3) .
C3 H3 0.9300 .
C4 C5 1.385(3) .
C4 H4 0.9300 .
C5 C6 1.397(3) .
C5 C8 1.541(3) .
C6 C7 1.380(3) .
C6 H6 0.9300 .
C7 H7 0.9300 .
C8 C10 1.528(3) .
C8 C9 1.543(3) .
C8 C11 1.548(3) .
C11 C16 1.376(3) .
C11 C12 1.386(3) .
C12 C13 1.377(3) .
C12 H12 0.9300 .
C13 C14 1.380(3) .
C13 H13 0.9300 .
C14 C15 1.381(3) .
C14 C17 1.501(3) .
C15 C16 1.382(3) .
C15 H15 0.9300 .
C16 H16 0.9300 .
C18 C19 1.346(3) .
C18 H18 0.9300 .
C19 H19 0.9300 .
C20 H20 0.9300 .
C21 C26 1.375(3) .
C21 C22 1.385(3) .
C22 C23 1.366(3) .
C22 H22 0.9300 .
C23 C24 1.389(3) .
C23 H23 0.9300 .
C24 C25 1.394(3) .
C25 C26 1.392(3) .
C25 C25 1.456(4) 2_756
C26 H26 0.9300 .

loop_
_geom_torsion_atom_site_label_1
_geom_torsion_atom_site_label_2
_geom_torsion_atom_site_label_3
_geom_torsion_atom_site_label_4
_geom_torsion
_geom_torsion_site_symmetry_1
_geom_torsion_site_symmetry_4
O2 Co1 O1 C1 4.7(3) 3_666 .
O4 Co1 O1 C1 96.02(16) 2_666 .
N1 Co1 O1 C1 -159.49(16) . .
O3 Co1 O1 C1 -66.80(17) 4 .
Co1 Co1 O1 C1 1.83(15) 3_666 .
O2 Co1 N1 C20 107.55(17) 3_666 .
O4 Co1 N1 C20 10.73(18) 2_666 .
O1 Co1 N1 C20 -77.55(17) . .
O3 Co1 N1 C20 -164.02(17) 4 .
Co1 Co1 N1 C20 -143.29(15) 3_666 .
O2 Co1 N1 C18 -80.57(18) 3_666 .
O4 Co1 N1 C18 -177.39(16) 2_666 .
O1 Co1 N1 C18 94.33(17) . .
O3 Co1 N1 C18 7.86(17) 4 .
Co1 Co1 N1 C18 28.6(3) 3_666 .
Co1 O1 C1 O2 -2.1(3) . .
Co1 O1 C1 C2 176.28(12) . .
Co1 O2 C1 O1 0.6(3) 3_666 .
Co1 O2 C1 C2 -177.79(13) 3_666 .
O1 C1 C2 C7 3.5(3) . .
O2 C1 C2 C7 -177.94(19) . .
O1 C1 C2 C3 -174.29(19) . .
O2 C1 C2 C3 4.2(3) . .
C7 C2 C3 C4 -0.1(3) . .
C1 C2 C3 C4 177.80(19) . .
C2 C3 C4 C5 -0.6(3) . .
C3 C4 C5 C6 0.7(3) . .
C3 C4 C5 C8 -175.8(2) . .
C4 C5 C6 C7 -0.1(3) . .
C8 C5 C6 C7 176.2(2) . .
C3 C2 C7 C6 0.7(3) . .
C1 C2 C7 C6 -177.2(2) . .
C5 C6 C7 C2 -0.6(4) . .
C4 C5 C8 C10 -166.92(19) . .
C6 C5 C8 C10 16.8(3) . .
C4 C5 C8 C9 74.5(2) . .
C6 C5 C8 C9 -101.8(2) . .
C4 C5 C8 C11 -47.3(3) . .
C6 C5 C8 C11 136.3(2) . .
C10 C8 C9 F2 166.49(17) . .
C5 C8 C9 F2 -71.9(2) . .
C11 C8 C9 F2 49.5(2) . .
C10 C8 C9 F1 -74.2(2) . .
C5 C8 C9 F1 47.4(2) . .
C11 C8 C9 F1 168.82(18) . .
C10 C8 C9 F3 45.1(2) . .
C5 C8 C9 F3 166.63(18) . .
C11 C8 C9 F3 -72.0(2) . .
C5 C8 C10 F6 170.48(19) . .
C9 C8 C10 F6 -72.3(2) . .
C11 C8 C10 F6 48.2(2) . .
C5 C8 C10 F5 51.8(2) . .
C9 C8 C10 F5 168.96(17) . .
C11 C8 C10 F5 -70.5(2) . .
C5 C8 C10 F4 -68.4(2) . .
C9 C8 C10 F4 48.8(2) . .
C11 C8 C10 F4 169.30(18) . .
C10 C8 C11 C16 81.3(2) . .
C5 C8 C11 C16 -42.1(3) . .
C9 C8 C11 C16 -160.5(2) . .
C10 C8 C11 C12 -95.9(3) . .
C5 C8 C11 C12 140.7(2) . .
C9 C8 C11 C12 22.3(3) . .
C16 C11 C12 C13 2.4(4) . .
C8 C11 C12 C13 179.6(2) . .
C11 C12 C13 C14 -1.4(4) . .
C12 C13 C14 C15 -1.0(4) . .
C12 C13 C14 C17 178.3(2) . .
C13 C14 C15 C16 2.4(3) . .
C17 C14 C15 C16 -176.87(19) . .
C12 C11 C16 C15 -0.9(3) . .
C8 C11 C16 C15 -178.27(18) . .
C14 C15 C16 C11 -1.4(3) . .
Co1 O4 C17 O3 -2.1(3) 2_646 .
Co1 O4 C17 C14 178.49(14) 2_646 .
Co1 O3 C17 O4 8.0(4) 4_556 .
Co1 O3 C17 C14 -172.61(15) 4_556 .
C13 C14 C17 O4 -179.4(2) . .
C15 C14 C17 O4 -0.2(3) . .
C13 C14 C17 O3 1.1(3) . .
C15 C14 C17 O3 -179.68(19) . .
C20 N1 C18 C19 0.9(2) . .
Co1 N1 C18 C19 -172.25(15) . .
N1 C18 C19 N2 0.0(2) . .
C20 N2 C19 C18 -0.9(2) . .
C21 N2 C19 C18 -179.75(19) . .
C18 N1 C20 N2 -1.5(2) . .
Co1 N1 C20 N2 171.82(13) . .
C19 N2 C20 N1 1.6(2) . .
C21 N2 C20 N1 -179.61(18) . .
C20 N2 C21 C26 112.3(2) . .
C19 N2 C21 C26 -69.1(3) . .
C20 N2 C21 C22 -69.2(3) . .
C19 N2 C21 C22 109.5(2) . .
C26 C21 C22 C23 0.6(4) . .
N2 C21 C22 C23 -177.9(2) . .
C21 C22 C23 C24 1.2(4) . .
C22 C23 C24 C25 -2.3(4) . .
C22 C23 C24 S1 178.15(18) . .
C24 S1 C24 C23 179.2(3) 2_756 .
C24 S1 C24 C25 -0.35(10) 2_756 .
C23 C24 C25 C26 1.6(3) . .
S1 C24 C25 C26 -178.86(15) . .
C23 C24 C25 C25 -178.7(2) . 2_756
S1 C24 C25 C25 0.9(3) . 2_756
C22 C21 C26 C25 -1.4(3) . .
N2 C21 C26 C25 177.13(17) . .
C24 C25 C26 C21 0.3(3) . .
C25 C25 C26 C21 -179.5(2) 2_756 .

loop_
_platon_squeeze_void_nr
_platon_squeeze_void_average_x
_platon_squeeze_void_average_y
_platon_squeeze_void_average_z
_platon_squeeze_void_volume
_platon_squeeze_void_count_electrons
_platon_squeeze_void_content
1 0.250 -0.139 0.750 137 24 ' '
2 0.750 0.008 0.250 137 24 ' '
3 0.000 0.500 0.000 52 2 ' '
4 0.500 0.500 0.500 52 2 ' '
